data_7103702
loop_
_publ_author_name
'Avenoza, Alberto'
'Busto, Jes\'us H.'
'Canal, Noelia'
'Peregrina, Jes\'us M.'

_publ_section_title
;
 Reactivity of 2-acylaminoacrylates with ketene diethyl acetal;
 [2 + 2] cycloadditions vs. tandem condensations
;
_journal_coden_ASTM CHCOFS
_journal_issue 12
_journal_name_full
;
 Chemical Communications (Cambridge, United Kingdom)
;
_journal_page_first 1376
_journal_page_last 1377
_journal_paper_doi 10.1039/b302000b
_journal_year 2003
_chemical_formula_sum 'C12 H21 N O5'
_chemical_formula_weight 518.60
_chemical_name_common NOE2
_chemical_name_systematic NOE2
_space_group_IT_number 19
_symmetry_cell_setting orthorhombic
_symmetry_space_group_name_Hall 'P 2ac 2ab'
_symmetry_space_group_name_H-M 'P 21 21 21'
_atom_sites_solution_hydrogens geom
_atom_sites_solution_primary direct
_atom_sites_solution_secondary difmap
_audit_creation_method SHELXL-97
_cell_angle_alpha 90.00
_cell_angle_beta 90.00
_cell_angle_gamma 90.00
_cell_formula_units_Z 8
_cell_length_a 9.3229(3)
_cell_length_b 13.8767(5)
_cell_length_c 22.3925(11)
_cell_measurement_reflns_used 1735
_cell_measurement_temperature 293(2)
_cell_measurement_theta_max 21.036
_cell_measurement_theta_min 1.018
_cell_volume 2896.9(2)
_computing_cell_refinement 'HKL Scalepack (Otwinowski & Minor 1997)'
_computing_data_collection KappaCCD
_computing_data_reduction 'Denzo and Scalepak (Otwinowski & Minor, 1997)'
_computing_molecular_graphics ORTEP-III
_computing_structure_refinement 'SHELXL-97 (Sheldrick, 1997)'
_computing_structure_solution 'SHELXS-97 (Sheldrick, 1990)'
_diffrn_ambient_temperature 293(2)
_diffrn_measured_fraction_theta_full 0.981
_diffrn_measured_fraction_theta_max 0.981
_diffrn_measurement_device_type KappaCCD
_diffrn_measurement_method CCD
_diffrn_radiation_monochromator graphite
_diffrn_radiation_source 'normal-focus sealed tube'
_diffrn_radiation_type MoK\a
_diffrn_radiation_wavelength 0.71073
_diffrn_reflns_av_R_equivalents 0.0000
_diffrn_reflns_av_sigmaI/netI 0.0553
_diffrn_reflns_limit_h_max 9
_diffrn_reflns_limit_h_min -9
_diffrn_reflns_limit_k_max 13
_diffrn_reflns_limit_k_min -13
_diffrn_reflns_limit_l_max 22
_diffrn_reflns_limit_l_min -22
_diffrn_reflns_number 3068
_diffrn_reflns_theta_full 21.02
_diffrn_reflns_theta_max 21.02
_diffrn_reflns_theta_min 1.73
_exptl_absorpt_coefficient_mu 0.092
_exptl_absorpt_correction_type none
_exptl_crystal_colour Colourless
_exptl_crystal_density_diffrn 1.189
_exptl_crystal_density_meas ?
_exptl_crystal_density_method .
_exptl_crystal_description Prism
_exptl_crystal_F_000 1120
_exptl_crystal_size_max 0.5
_exptl_crystal_size_mid 0.2
_exptl_crystal_size_min 0.1
_refine_diff_density_max 0.123
_refine_diff_density_min -0.118
_refine_diff_density_rms 0.027
_refine_ls_abs_structure_details 'Flack H D (1983), Acta Cryst. A39, 876-881'
_refine_ls_abs_structure_Flack 0.0(19)
_refine_ls_extinction_method none
_refine_ls_goodness_of_fit_ref 1.063
_refine_ls_hydrogen_treatment mixed
_refine_ls_matrix_type full
_refine_ls_number_parameters 334
_refine_ls_number_reflns 3068
_refine_ls_number_restraints 0
_refine_ls_restrained_S_all 1.063
_refine_ls_R_factor_all 0.0697
_refine_ls_R_factor_gt 0.0522
_refine_ls_shift/su_max 0.000
_refine_ls_shift/su_mean 0.000
_refine_ls_structure_factor_coef Fsqd
_refine_ls_weighting_details 'calc w=1/[\s^2^(Fo^2^)+(0.0515P)^2^+1.0631P] where P=(Fo^2^+2Fc^2^)/3'
_refine_ls_weighting_scheme calc
_refine_ls_wR_factor_gt 0.1145
_refine_ls_wR_factor_ref 0.1252
_reflns_number_gt 2550
_reflns_number_total 3068
_reflns_threshold_expression >2sigma(I)
_cod_data_source_file b302000b.txt
_cod_data_source_block shelxl
_cod_depositor_comments
;
The following automatic conversions were performed:
'_symmetry_cell_setting' value 'Orthorhombic' changed to 'orthorhombic'
according to '/home/saulius/struct/CIF-dictionaries/cif_core.dic'
dictionary named 'cif_core.dic' version 2.4.1 from 2010-06-29.

Automatic conversion script
Id: cif_fix_enum 1527 2010-12-29 10:47:43Z saulius 
;
_cod_original_formula_sum 'C12 H21 N1 O5'
_cod_database_code 7103702

loop_
_symmetry_equiv_pos_as_xyz
'x, y, z'
'-x+1/2, -y, z+1/2'
'x+1/2, -y+1/2, -z'
'-x, y+1/2, -z+1/2'

loop_
_atom_site_label
_atom_site_type_symbol
_atom_site_fract_x
_atom_site_fract_y
_atom_site_fract_z
_atom_site_U_iso_or_equiv
_atom_site_adp_type
_atom_site_occupancy
_atom_site_symmetry_multiplicity
_atom_site_calc_flag
_atom_site_refinement_flags
_atom_site_disorder_assembly
_atom_site_disorder_group
O1 O 0.6722(3) 0.2546(2) 0.62367(13) 0.0699(8) Uani 1 1 d . . .
O2 O 0.4757(3) 0.2142(2) 0.56495(13) 0.0738(8) Uani 1 1 d . . .
O3 O 0.3251(3) 0.1743(2) 0.69454(14) 0.0712(8) Uani 1 1 d . . .
O4 O 0.1936(3) 0.2178(2) 0.85274(13) 0.0782(9) Uani 1 1 d . . .
N5 N -0.0082(3) 0.3180(2) 0.79138(16) 0.0609(9) Uani 1 1 d . . .
H5 H 0.0891 0.3437 0.7915 0.073 Uiso 1 1 d R . .
O6 O -0.2360(3) 0.3300(2) 0.76090(13) 0.0798(9) Uani 1 1 d . . .
O7 O 0.0941(3) 0.2752(3) 0.94058(14) 0.0852(10) Uani 1 1 d . . .
O8 O 0.2668(3) 0.3877(2) 0.74022(15) 0.0827(9) Uani 1 1 d . . .
C9 C 0.2939(5) 0.2431(3) 0.6551(2) 0.0656(12) Uani 1 1 d . . .
C10 C -0.0527(4) 0.2694(3) 0.84457(19) 0.0624(11) Uani 1 1 d . . .
C11 C 0.5387(4) 0.2824(3) 0.60216(19) 0.0649(11) Uani 1 1 d . . .
C12 C 0.3972(5) 0.3803(3) 0.7466(2) 0.0661(12) Uani 1 1 d . . .
C13 C 0.4182(4) 0.3120(3) 0.64758(18) 0.0584(11) Uani 1 1 d . . .
N14 N 0.4808(3) 0.3417(2) 0.70431(15) 0.0595(9) Uani 1 1 d . . .
H14 H 0.5860 0.3401 0.7032 0.071 Uiso 1 1 d R . .
O15 O 0.1841(3) 0.2466(3) 0.62770(15) 0.0875(10) Uani 1 1 d . . .
C16 C 0.0684(5) 0.2282(3) 0.8867(2) 0.0724(13) Uani 1 1 d . . .
O17 O -0.1277(4) 0.4222(3) 0.88236(16) 0.0987(12) Uani 1 1 d . . .
C18 C -0.1083(5) 0.3467(3) 0.75196(19) 0.0615(11) Uani 1 1 d . . .
C19 C 0.4691(5) 0.4171(4) 0.8016(2) 0.0847(15) Uani 1 1 d . . .
H19A H 0.5707 0.4065 0.7989 0.102 Uiso 1 1 d R . .
H19B H 0.4319 0.3834 0.8357 0.102 Uiso 1 1 d R . .
H19C H 0.4505 0.4848 0.8058 0.102 Uiso 1 1 d R . .
C20 C 0.3882(5) 0.3980(4) 0.6059(2) 0.0804(14) Uani 1 1 d . . .
H20A H 0.3050 0.3851 0.5819 0.096 Uiso 1 1 d R . .
H20B H 0.3709 0.4537 0.6303 0.096 Uiso 1 1 d R . .
C21 C 0.6763(5) 0.1599(3) 0.6521(2) 0.0791(13) Uani 1 1 d . . .
H21A H 0.6387 0.1655 0.6919 0.095 Uiso 1 1 d R . .
H21B H 0.6181 0.1159 0.6296 0.095 Uiso 1 1 d R . .
C22 C -0.0575(5) 0.3984(3) 0.69784(19) 0.0736(13) Uani 1 1 d . . .
H22A H -0.1382 0.4149 0.6733 0.088 Uiso 1 1 d R . .
H22B H 0.0069 0.3580 0.6756 0.088 Uiso 1 1 d R . .
H22C H -0.0085 0.4561 0.7098 0.088 Uiso 1 1 d R . .
O23 O -0.2511(4) 0.2927(3) 0.91084(19) 0.1155(13) Uani 1 1 d . . .
C24 C 0.2126(5) 0.1067(4) 0.7070(3) 0.0969(17) Uani 1 1 d . . .
H24A H 0.2451 0.0604 0.7359 0.116 Uiso 1 1 d R . .
H24B H 0.1863 0.0741 0.6708 0.116 Uiso 1 1 d R . .
H24C H 0.1309 0.1405 0.7226 0.116 Uiso 1 1 d R . .
C25 C -0.1073(5) 0.1643(3) 0.8398(2) 0.0848(15) Uani 1 1 d . . .
H25A H -0.2132 0.1697 0.8337 0.102 Uiso 1 1 d R . .
H25B H -0.0667 0.1335 0.8048 0.102 Uiso 1 1 d R . .
C26 C 0.5358(5) 0.3860(3) 0.5776(2) 0.0830(14) Uani 1 1 d . . .
H26A H 0.6155 0.4204 0.5943 0.100 Uiso 1 1 d R . .
H26B H 0.5445 0.3846 0.5349 0.100 Uiso 1 1 d R . .
C27 C -0.0212(6) 0.1359(3) 0.8941(2) 0.0941(16) Uani 1 1 d . . .
H27A H 0.0407 0.0807 0.8929 0.113 Uiso 1 1 d R . .
H27B H -0.0681 0.1390 0.9322 0.113 Uiso 1 1 d R . .
C28 C 0.5505(6) 0.1960(4) 0.5097(2) 0.1020(18) Uani 1 1 d . . .
H28A H 0.5481 0.2538 0.4862 0.122 Uiso 1 1 d R . .
H28B H 0.6483 0.1789 0.5179 0.122 Uiso 1 1 d R . .
C29 C 0.8244(5) 0.1259(4) 0.6530(3) 0.118(2) Uani 1 1 d . . .
H29A H 0.8273 0.0639 0.6721 0.141 Uiso 1 1 d R . .
H29B H 0.8824 0.1705 0.6751 0.141 Uiso 1 1 d R . .
H29C H 0.8607 0.1204 0.6131 0.141 Uiso 1 1 d R . .
C30 C 0.2995(6) 0.1560(5) 0.8802(3) 0.123(2) Uani 1 1 d . . .
H30A H 0.3191 0.1782 0.9200 0.148 Uiso 1 1 d R . .
H30B H 0.2616 0.0918 0.8818 0.148 Uiso 1 1 d R . .
C31 C -0.1528(6) 0.3328(5) 0.8813(2) 0.0892(16) Uani 1 1 d . A .
C32 C 0.1742(6) 0.3624(4) 0.9365(3) 0.0992(17) Uani 1 1 d . . .
H32A H 0.2746 0.3484 0.9325 0.119 Uiso 1 1 d R . .
H32B H 0.1421 0.3978 0.9022 0.119 Uiso 1 1 d R . .
C33 C 0.4768(7) 0.1189(5) 0.4771(2) 0.117(2) Uani 1 1 d . . .
H33A H 0.5247 0.1067 0.4399 0.140 Uiso 1 1 d R . .
H33B H 0.3798 0.1384 0.4695 0.140 Uiso 1 1 d R . .
H33C H 0.4768 0.0613 0.5008 0.140 Uiso 1 1 d R . .
C34 C 0.4300(6) 0.1535(5) 0.8455(3) 0.139(3) Uani 1 1 d . . .
H34A H 0.4986 0.1111 0.8637 0.167 Uiso 1 1 d R . .
H34B H 0.4684 0.2176 0.8442 0.167 Uiso 1 1 d R . .
H34C H 0.4101 0.1319 0.8056 0.167 Uiso 1 1 d R . .
C36 C 0.1495(7) 0.4199(5) 0.9915(3) 0.133(2) Uani 1 1 d . . .
H36A H 0.2015 0.4794 0.9889 0.160 Uiso 1 1 d R . .
H36B H 0.1823 0.3840 1.0255 0.160 Uiso 1 1 d R . .
H36C H 0.0490 0.4332 0.9957 0.160 Uiso 1 1 d R . .
C38 C -0.2371(14) 0.4690(9) 0.9246(5) 0.115(4) Uani 0.50 1 d P A 1
H38A H -0.2200 0.5372 0.9263 0.172 Uiso 0.50 1 calc PR A 1
H38B H -0.2272 0.4419 0.9638 0.172 Uiso 0.50 1 calc PR A 1
H38C H -0.3323 0.4574 0.9100 0.172 Uiso 0.50 1 calc PR A 1
C37 C -0.3200(13) 0.3721(10) 0.9474(5) 0.118(4) Uani 0.50 1 d P A 2
H37A H -0.3963 0.3456 0.9710 0.176 Uiso 0.50 1 calc PR A 2
H37B H -0.3579 0.4205 0.9211 0.176 Uiso 0.50 1 calc PR A 2
H37C H -0.2495 0.4005 0.9732 0.176 Uiso 0.50 1 calc PR A 2

loop_
_atom_site_aniso_label
_atom_site_aniso_U_11
_atom_site_aniso_U_22
_atom_site_aniso_U_33
_atom_site_aniso_U_23
_atom_site_aniso_U_13
_atom_site_aniso_U_12
O1 0.0496(16) 0.076(2) 0.084(2) -0.0001(17) 0.0075(14) -0.0062(14)
O2 0.0662(17) 0.094(2) 0.0611(19) -0.0105(17) 0.0056(15) -0.0066(17)
O3 0.0538(17) 0.070(2) 0.090(2) 0.0005(19) 0.0051(16) -0.0108(16)
O4 0.0733(19) 0.091(2) 0.070(2) 0.0075(18) -0.0046(16) 0.0263(17)
N5 0.053(2) 0.067(2) 0.063(2) 0.0093(19) -0.0038(19) 0.0007(17)
O6 0.0431(18) 0.122(3) 0.075(2) 0.0045(19) 0.0011(15) 0.0039(17)
O7 0.098(2) 0.093(3) 0.065(2) 0.006(2) -0.0066(17) 0.015(2)
O8 0.0478(19) 0.102(2) 0.098(2) -0.013(2) 0.0007(17) 0.0026(16)
C9 0.053(3) 0.074(3) 0.071(3) -0.009(3) 0.003(2) -0.001(2)
C10 0.056(2) 0.063(3) 0.068(3) 0.005(2) 0.003(2) 0.006(2)
C11 0.055(3) 0.075(3) 0.065(3) -0.001(3) -0.001(2) -0.012(2)
C12 0.052(3) 0.072(3) 0.074(3) -0.009(3) -0.005(3) -0.006(2)
C13 0.051(2) 0.064(3) 0.060(3) 0.001(2) -0.001(2) 0.001(2)
N14 0.0449(19) 0.066(2) 0.067(2) -0.0096(19) 0.0048(18) -0.0014(17)
O15 0.0504(17) 0.119(3) 0.093(2) -0.007(2) -0.0131(17) -0.0066(17)
C16 0.090(3) 0.069(3) 0.059(3) 0.003(3) 0.001(3) 0.015(3)
O17 0.118(3) 0.088(3) 0.091(3) -0.010(2) -0.005(2) 0.039(2)
C18 0.060(3) 0.066(3) 0.058(3) -0.004(2) -0.001(2) 0.009(2)
C19 0.065(3) 0.098(4) 0.092(4) -0.024(3) 0.007(3) -0.002(3)
C20 0.073(3) 0.083(3) 0.086(3) 0.006(3) -0.005(3) 0.004(2)
C21 0.068(3) 0.077(3) 0.091(3) 0.003(3) -0.004(3) 0.002(2)
C22 0.070(3) 0.081(3) 0.071(3) 0.008(3) -0.002(2) 0.012(2)
O23 0.111(3) 0.138(3) 0.098(3) 0.021(3) 0.043(2) 0.022(3)
C24 0.081(4) 0.076(3) 0.134(5) -0.006(3) 0.023(3) -0.021(3)
C25 0.082(3) 0.078(4) 0.094(4) 0.007(3) 0.006(3) -0.005(3)
C26 0.080(3) 0.083(3) 0.086(3) 0.022(3) 0.003(3) -0.008(3)
C27 0.116(4) 0.073(3) 0.094(4) 0.024(3) 0.002(3) 0.012(3)
C28 0.099(4) 0.138(5) 0.069(3) -0.025(3) 0.020(3) -0.021(4)
C29 0.073(3) 0.096(4) 0.183(6) -0.006(5) -0.006(4) 0.014(3)
C30 0.118(5) 0.142(5) 0.109(4) 0.025(4) -0.008(4) 0.065(4)
C31 0.087(4) 0.113(5) 0.067(3) 0.005(4) -0.009(3) 0.031(4)
C32 0.109(4) 0.105(5) 0.083(4) -0.017(4) -0.019(3) 0.001(4)
C33 0.126(5) 0.136(5) 0.088(4) -0.032(4) 0.019(4) -0.040(4)
C34 0.091(4) 0.167(6) 0.159(6) 0.050(5) 0.002(4) 0.054(4)
C36 0.150(6) 0.136(6) 0.113(5) -0.031(5) -0.026(4) 0.013(5)
C38 0.145(10) 0.127(10) 0.072(7) -0.027(7) 0.013(7) 0.071(9)
C37 0.125(9) 0.155(12) 0.073(7) 0.011(8) 0.039(7) 0.038(9)

loop_
_atom_type_symbol
_atom_type_description
_atom_type_scat_dispersion_real
_atom_type_scat_dispersion_imag
_atom_type_scat_source
C C 0.0033 0.0016 'International Tables Vol C Tables 4.2.6.8 and 6.1.1.4'
H H 0.0000 0.0000 'International Tables Vol C Tables 4.2.6.8 and 6.1.1.4'
N N 0.0061 0.0033 'International Tables Vol C Tables 4.2.6.8 and 6.1.1.4'
O O 0.0106 0.0060 'International Tables Vol C Tables 4.2.6.8 and 6.1.1.4'

loop_
_geom_angle_atom_site_label_1
_geom_angle_atom_site_label_2
_geom_angle_atom_site_label_3
_geom_angle
_geom_angle_site_symmetry_1
_geom_angle_site_symmetry_3
_geom_angle_publ_flag
C11 O1 C21 115.1(3) . . ?
C11 O2 C28 115.4(3) . . ?
C9 O3 C24 116.0(4) . . ?
C16 O4 C30 113.6(4) . . ?
C18 N5 C10 119.0(3) . . ?
C18 N5 H5 122.7 . . ?
C10 N5 H5 116.1 . . ?
C16 O7 C32 115.6(4) . . ?
O15 C9 O3 123.8(4) . . ?
O15 C9 C13 125.1(5) . . ?
O3 C9 C13 111.0(4) . . ?
N5 C10 C31 110.8(4) . . ?
N5 C10 C25 118.8(4) . . ?
C31 C10 C25 112.3(4) . . ?
N5 C10 C16 117.5(3) . . ?
C31 C10 C16 108.9(4) . . ?
C25 C10 C16 86.3(3) . . ?
O1 C11 O2 113.4(3) . . ?
O1 C11 C26 113.5(3) . . ?
O2 C11 C26 114.5(4) . . ?
O1 C11 C13 119.3(3) . . ?
O2 C11 C13 105.3(3) . . ?
C26 C11 C13 88.5(3) . . ?
O8 C12 N14 121.9(4) . . ?
O8 C12 C19 120.7(4) . . ?
N14 C12 C19 117.4(4) . . ?
N14 C13 C9 112.9(3) . . ?
N14 C13 C20 112.5(3) . . ?
C9 C13 C20 114.7(4) . . ?
N14 C13 C11 110.6(3) . . ?
C9 C13 C11 117.1(3) . . ?
C20 C13 C11 86.6(3) . . ?
C12 N14 C13 119.8(3) . . ?
C12 N14 H14 127.5 . . ?
C13 N14 H14 111.8 . . ?
O7 C16 O4 112.0(4) . . ?
O7 C16 C27 112.9(4) . . ?
O4 C16 C27 115.2(4) . . ?
O7 C16 C10 118.2(4) . . ?
O4 C16 C10 108.0(3) . . ?
C27 C16 C10 88.7(3) . . ?
C31 O17 C38 107.8(7) . . ?
O6 C18 N5 120.6(4) . . ?
O6 C18 C22 122.2(4) . . ?
N5 C18 C22 117.2(4) . . ?
C12 C19 H19A 109.8 . . ?
C12 C19 H19B 109.2 . . ?
H19A C19 H19B 109.5 . . ?
C12 C19 H19C 109.5 . . ?
H19A C19 H19C 109.5 . . ?
H19B C19 H19C 109.4 . . ?
C26 C20 C13 90.2(3) . . ?
C26 C20 H20A 118.5 . . ?
C13 C20 H20A 109.9 . . ?
C26 C20 H20B 118.4 . . ?
C13 C20 H20B 108.0 . . ?
H20A C20 H20B 109.5 . . ?
C29 C21 O1 108.7(4) . . ?
C29 C21 H21A 111.0 . . ?
O1 C21 H21A 108.8 . . ?
C29 C21 H21B 109.6 . . ?
O1 C21 H21B 109.2 . . ?
H21A C21 H21B 109.5 . . ?
C18 C22 H22A 109.4 . . ?
C18 C22 H22B 109.9 . . ?
H22A C22 H22B 109.5 . . ?
C18 C22 H22C 109.1 . . ?
H22A C22 H22C 109.5 . . ?
H22B C22 H22C 109.5 . . ?
C31 O23 C37 105.7(7) . . ?
O3 C24 H24A 109.8 . . ?
O3 C24 H24B 109.3 . . ?
H24A C24 H24B 109.5 . . ?
O3 C24 H24C 109.4 . . ?
H24A C24 H24C 109.5 . . ?
H24B C24 H24C 109.5 . . ?
C27 C25 C10 90.9(4) . . ?
C27 C25 H25A 131.0 . . ?
C10 C25 H25A 105.3 . . ?
C27 C25 H25B 109.2 . . ?
C10 C25 H25B 110.0 . . ?
H25A C25 H25B 107.9 . . ?
C20 C26 C11 88.3(3) . . ?
C20 C26 H26A 118.9 . . ?
C11 C26 H26A 108.1 . . ?
C20 C26 H26B 119.5 . . ?
C11 C26 H26B 109.6 . . ?
H26A C26 H26B 109.5 . . ?
C25 C27 C16 89.1(4) . . ?
C25 C27 H27A 120.4 . . ?
C16 C27 H27A 109.7 . . ?
C25 C27 H27B 117.5 . . ?
C16 C27 H27B 107.8 . . ?
H27A C27 H27B 109.5 . . ?
O2 C28 C33 109.1(4) . . ?
O2 C28 H28A 108.2 . . ?
C33 C28 H28A 109.1 . . ?
O2 C28 H28B 109.7 . . ?
C33 C28 H28B 111.2 . . ?
H28A C28 H28B 109.5 . . ?
C21 C29 H29A 108.8 . . ?
C21 C29 H29B 109.3 . . ?
H29A C29 H29B 109.5 . . ?
C21 C29 H29C 110.3 . . ?
H29A C29 H29C 109.5 . . ?
H29B C29 H29C 109.5 . . ?
C34 C30 O4 111.2(5) . . ?
C34 C30 H30A 110.3 . . ?
O4 C30 H30A 109.5 . . ?
C34 C30 H30B 107.9 . . ?
O4 C30 H30B 108.4 . . ?
H30A C30 H30B 109.5 . . ?
O23 C31 O17 124.0(5) . . ?
O23 C31 C10 118.3(6) . . ?
O17 C31 C10 117.6(5) . . ?
O7 C32 C36 108.7(5) . . ?
O7 C32 H32A 110.2 . . ?
C36 C32 H32A 109.7 . . ?
O7 C32 H32B 108.8 . . ?
C36 C32 H32B 110.0 . . ?
H32A C32 H32B 109.5 . . ?
C28 C33 H33A 110.0 . . ?
C28 C33 H33B 108.9 . . ?
H33A C33 H33B 109.5 . . ?
C28 C33 H33C 109.5 . . ?
H33A C33 H33C 109.5 . . ?
H33B C33 H33C 109.5 . . ?
C30 C34 H34A 110.4 . . ?
C30 C34 H34B 107.9 . . ?
H34A C34 H34B 109.5 . . ?
C30 C34 H34C 110.2 . . ?
H34A C34 H34C 109.5 . . ?
H34B C34 H34C 109.5 . . ?
C32 C36 H36A 109.5 . . ?
C32 C36 H36B 109.3 . . ?
H36A C36 H36B 109.5 . . ?
C32 C36 H36C 109.6 . . ?
H36A C36 H36C 109.5 . . ?
H36B C36 H36C 109.5 . . ?
O17 C38 H38A 109.5 . . ?
O17 C38 H38B 109.5 . . ?
H38A C38 H38B 109.5 . . ?
O17 C38 H38C 109.5 . . ?
H38A C38 H38C 109.5 . . ?
H38B C38 H38C 109.5 . . ?
O23 C37 H37A 109.5 . . ?
O23 C37 H37B 109.5 . . ?
H37A C37 H37B 109.5 . . ?
O23 C37 H37C 109.5 . . ?
H37A C37 H37C 109.5 . . ?
H37B C37 H37C 109.5 . . ?

loop_
_geom_bond_atom_site_label_1
_geom_bond_atom_site_label_2
_geom_bond_distance
_geom_bond_site_symmetry_2
_geom_bond_publ_flag
O1 C11 1.389(5) . ?
O1 C21 1.462(5) . ?
O2 C11 1.392(5) . ?
O2 C28 1.444(5) . ?
O3 C9 1.333(5) . ?
O3 C24 1.435(5) . ?
O4 C16 1.401(5) . ?
O4 C30 1.445(5) . ?
N5 C18 1.345(5) . ?
N5 C10 1.430(5) . ?
N5 H5 0.9750 . ?
O6 C18 1.229(5) . ?
O7 C16 1.392(5) . ?
O7 C32 1.426(6) . ?
O8 C12 1.229(5) . ?
C9 O15 1.194(5) . ?
C9 C13 1.512(6) . ?
C10 C31 1.524(7) . ?
C10 C25 1.549(6) . ?
C10 C16 1.577(6) . ?
C11 C26 1.540(6) . ?
C11 C13 1.570(6) . ?
C12 N14 1.338(5) . ?
C12 C19 1.493(6) . ?
C13 N14 1.457(5) . ?
C13 C20 1.541(6) . ?
N14 H14 0.9812 . ?
C16 C27 1.538(7) . ?
O17 C31 1.262(7) . ?
O17 C38 1.535(10) . ?
C18 C22 1.485(6) . ?
C19 H19A 0.9600 . ?
C19 H19B 0.9601 . ?
C19 H19C 0.9599 . ?
C20 C26 1.523(6) . ?
C20 H20A 0.9600 . ?
C20 H20B 0.9600 . ?
C21 C29 1.460(7) . ?
C21 H21A 0.9599 . ?
C21 H21B 0.9602 . ?
C22 H22A 0.9601 . ?
C22 H22B 0.9601 . ?
C22 H22C 0.9599 . ?
O23 C31 1.260(7) . ?
O23 C37 1.515(12) . ?
C24 H24A 0.9598 . ?
C24 H24B 0.9600 . ?
C24 H24C 0.9599 . ?
C25 C27 1.508(7) . ?
C25 H25A 0.9999 . ?
C25 H25B 0.9699 . ?
C26 H26A 0.9601 . ?
C26 H26B 0.9601 . ?
C27 H27A 0.9600 . ?
C27 H27B 0.9602 . ?
C28 C33 1.465(7) . ?
C28 H28A 0.9600 . ?
C28 H28B 0.9600 . ?
C29 H29A 0.9600 . ?
C29 H29B 0.9599 . ?
C29 H29C 0.9600 . ?
C30 C34 1.443(8) . ?
C30 H30A 0.9602 . ?
C30 H30B 0.9601 . ?
C32 C36 1.485(8) . ?
C32 H32A 0.9600 . ?
C32 H32B 0.9600 . ?
C33 H33A 0.9601 . ?
C33 H33B 0.9600 . ?
C33 H33C 0.9599 . ?
C34 H34A 0.9600 . ?
C34 H34B 0.9601 . ?
C34 H34C 0.9598 . ?
C36 H36A 0.9600 . ?
C36 H36B 0.9601 . ?
C36 H36C 0.9599 . ?
C38 H38A 0.9600 . ?
C38 H38B 0.9600 . ?
C38 H38C 0.9600 . ?
C37 H37A 0.9600 . ?
C37 H37B 0.9600 . ?
C37 H37C 0.9600 . ?
